data_7702979
loop_
_publ_author_name
'Welsh, Athi'
'Rylands, Laa-Iqa'
'Arion, Vladimir B.'
'Prince, Sharon'
'Smith, Gregory S.'

_publ_section_title
;
 Synthesis and antiproliferative activity of benzimidazole-based,
 trinuclear neutral cyclometallated and cationic, N<sup>^</sup>N-chelated
 ruthenium(ii) complexes.
;
_journal_issue 4
_journal_name_full 'Dalton transactions (Cambridge, England : 2003)'
_journal_page_first 1143
_journal_page_last 1156
_journal_paper_doi 10.1039/c9dt03902c
_journal_volume 49
_journal_year 2020
_chemical_formula_moiety 'C48 H36 F9 N7'
_chemical_formula_sum 'C48 H36 F9 N7'
_chemical_formula_weight 881.85
_space_group_crystal_system triclinic
_space_group_IT_number 2
_space_group_name_Hall '-P 1'
_space_group_name_H-M_alt 'P -1'
_symmetry_Int_Tables_number 2
_atom_sites_solution_primary iterative
_audit_creation_date 2018-06-08
_audit_creation_method
;
Olex2 1.2
(compiled 2018.05.29 svn.r3508 for OlexSys, GUI svn.r5506)
;
_audit_update_record
;
2019-07-13 deposited with the CCDC.	2019-12-13 downloaded from the CCDC.
;
_cell_angle_alpha 70.930(2)
_cell_angle_beta 64.023(2)
_cell_angle_gamma 81.799(2)
_cell_formula_units_Z 2
_cell_length_a 12.9590(8)
_cell_length_b 13.5286(10)
_cell_length_c 14.2464(10)
_cell_measurement_reflns_used 5104
_cell_measurement_temperature 173(2)
_cell_measurement_theta_max 24.83
_cell_measurement_theta_min 2.364
_cell_volume 2122.1(3)
_computing_cell_refinement 'SAINT (7.60a, Bruker AXS Inc., Madison, WI, USA, 2006)'
_computing_data_collection 'SAINT (7.60a, Bruker AXS Inc., Madison, WI, USA, 2006)'
_computing_data_reduction 'SAINT (7.60a, Bruker AXS Inc., Madison, WI, USA, 2006)'
_computing_molecular_graphics 'Olex2 (Dolomanov et al., 2009)'
_computing_publication_material 'Olex2 (Dolomanov et al., 2009)'
_computing_structure_refinement 'olex2.refine (Bourhis et al., 2015)'
_computing_structure_solution 'olex2.solve (Bourhis et al., 2015)'
_diffrn_ambient_temperature 173.15
_diffrn_measured_fraction_theta_full 0.9990
_diffrn_measured_fraction_theta_max 0.9990
_diffrn_measurement_device_type 'Bruker Kappa Duo Apex II Diffractometer'
_diffrn_measurement_method '0.5\% \f scans and \w scans'
_diffrn_radiation_type 'Mo K\a'
_diffrn_radiation_wavelength 0.71073
_diffrn_reflns_av_R_equivalents 0.0656
_diffrn_reflns_av_unetI/netI 0.0528
_diffrn_reflns_limit_h_max 17
_diffrn_reflns_limit_h_min -17
_diffrn_reflns_limit_k_max 18
_diffrn_reflns_limit_k_min -18
_diffrn_reflns_limit_l_max 18
_diffrn_reflns_limit_l_min -18
_diffrn_reflns_number 55275
_diffrn_reflns_theta_full 28.3089
_diffrn_reflns_theta_max 28.31
_diffrn_reflns_theta_min 1.59
_exptl_absorpt_coefficient_mu 0.111
_exptl_absorpt_correction_T_max 1.000
_exptl_absorpt_correction_T_min 0.930
_exptl_absorpt_correction_type multi-scan
_exptl_absorpt_process_details 'SADABS (Sheldrick, 2001)'
_exptl_crystal_colour yellow
_exptl_crystal_colour_primary yellow
_exptl_crystal_density_diffrn 1.3800
_exptl_crystal_density_meas ?
_exptl_crystal_description block
_exptl_crystal_F_000 908.5789
_exptl_crystal_size_max 0.18
_exptl_crystal_size_mid 0.18
_exptl_crystal_size_min 0.12
_refine_diff_density_max 0.3571
_refine_diff_density_min -0.3773
_refine_diff_density_rms 0.0764
_refine_ls_d_res_high 0.7494
_refine_ls_d_res_low 12.7862
_refine_ls_goodness_of_fit_ref 1.0305
_refine_ls_hydrogen_treatment constr
_refine_ls_matrix_type full
_refine_ls_number_constraints 68
_refine_ls_number_parameters 633
_refine_ls_number_reflns 10545
_refine_ls_number_restraints 15
_refine_ls_restrained_S_all 1.0297
_refine_ls_R_factor_all 0.0907
_refine_ls_R_factor_gt 0.0504
_refine_ls_shift/su_max 0.8205
_refine_ls_shift/su_mean 0.0319
_refine_ls_structure_factor_coef Fsqd
_refine_ls_weighting_details 'w=1/[\s^2^(Fo^2^)+(0.0423P)^2^+0.4549P] where P=(Fo^2^+2Fc^2^)/3'
_refine_ls_weighting_scheme calc
_refine_ls_wR_factor_gt 0.1011
_refine_ls_wR_factor_ref 0.1215
_reflns_Friedel_coverage 0.0
_reflns_limit_h_max 17
_reflns_limit_h_min -15
_reflns_limit_k_max 18
_reflns_limit_k_min -17
_reflns_limit_l_max 18
_reflns_limit_l_min 0
_reflns_number_gt 6720
_reflns_number_total 10545
_reflns_threshold_expression I>=2u(I)
_cod_data_source_file c9dt03902c2.cif
_cod_data_source_block AW8
_cod_depositor_comments
;
The following automatic conversions were performed:

data item '_exptl_crystal_density_meas' value 'not measured' was
changed to '?' -- the value is perceived as not measured.

Automatic conversion script
Id: cif_fix_values 7556 2019-12-06 15:28:31Z antanas 

 Adding full bibliography for 7702979--7702980.cif.
;
_cod_database_code 7702979
_olex2_refinement_description
;
1. Fixed Uiso
 At 1.2 times of:
  All C(H) groups, All C(H,H) groups
2. Restrained distances
 C9A-F1A \\sim C9A-F2A \\sim C9A-F3A \\sim C9A-F4A \\sim C9A-F5A \\sim C9A-F6A
 with sigma of 0.01
 C9B-F1B \\sim C9B-F2B \\sim C9B-F3B
 with sigma of 0.01
 C9C-F1C \\sim C9C-F2C \\sim C9C-F3C \\sim C9C-F4C \\sim C9C-F5C \\sim C9C-F6C
 with sigma of 0.01
3. Rigid bond restraints
 F1A, F2A, F3A, F4A, F5A, F6A
 with sigma for 1-2 distances of 0.01 and sigma for 1-3 distances of 0.01
 F1B, F2B, F3B
 with sigma for 1-2 distances of 0.01 and sigma for 1-3 distances of 0.01
 F1C, F2C, F3C, F4C, F5C, F6C
 with sigma for 1-2 distances of 0.01 and sigma for 1-3 distances of 0.01
4. Uiso/Uaniso restraints and constraints
F1A \\sim F2A \\sim F3A \\sim F4A \\sim F5A \\sim F6A: within 2A with sigma of
0.01 and sigma for terminal atoms of 0.02
F1B \\sim F2B \\sim F3B: within 2A with sigma of 0.01 and sigma for terminal
atoms of 0.02
F1C \\sim F2C \\sim F3C \\sim F4C \\sim F5C \\sim F6C: within 2A with sigma of
0.01 and sigma for terminal atoms of 0.02
5. Others
 Sof(F4A)=Sof(F5A)=Sof(F6A)=1-FVAR(1)
 Sof(F1A)=Sof(F2A)=Sof(F3A)=FVAR(1)
 Sof(F4C)=Sof(F5C)=Sof(F6C)=1-FVAR(2)
 Sof(F1C)=Sof(F2C)=Sof(F3C)=FVAR(2)
6.a Secondary CH2 refined with riding coordinates:
 C1A(H1Aa,H1Ab), C2A(H2Aa,H2Ab), C1B(H1Ba,H1Bb), C2B(H2Ba,H2Bb), C1C(H1Ca,
 H1Cb), C2C(H2Ca,H2Cb)
6.b Aromatic/amide H refined with riding coordinates:
 C4A(H4A), C5A(H5A), C7A(H7A), C12A(H12A), C13A(H13A), C14A(H14A), C15A(H15A),
 C16A(H16A), C4B(H4B), C5B(H5B), C7B(H7B), C12B(H12B), C13B(H13B), C14B(H14B),
 C15B(H15B), C16B(H16B), C4C(H4C), C5C(H5C), C7C(H7C), C12C(H12C), C13C(H13C),
 C14C(H14C), C15C(H15C), C16C(H16C)
;
_olex2_submission_special_instructions 'No special instructions were received'

loop_
_space_group_symop_id
_space_group_symop_operation_xyz
1 x,y,z
2 -x,-y,-z

loop_
_atom_site_label
_atom_site_type_symbol
_atom_site_fract_x
_atom_site_fract_y
_atom_site_fract_z
_atom_site_U_iso_or_equiv
_atom_site_adp_type
_atom_site_occupancy
_atom_site_refinement_flags_posn
_atom_site_refinement_flags_adp
_atom_site_disorder_group
N1 N 0.77286(11) 0.37792(10) -0.04506(10) 0.0268(3) Uani 1.000000 . . .
F1A F 0.5754(8) -0.2597(7) 0.5121(8) 0.108(3) Uani 0.554(19) D U 1
F2A F 0.4972(9) -0.2788(7) 0.4234(7) 0.108(3) Uani 0.554(19) D U 1
F3A F 0.4341(9) -0.1673(7) 0.5093(9) 0.118(4) Uani 0.554(19) D U 1
F4A F 0.5223(8) -0.2947(6) 0.4361(9) 0.098(4) Uani 0.446(19) D U 2
F5A F 0.4162(6) -0.1754(11) 0.4730(14) 0.127(5) Uani 0.446(19) D U 2
F6A F 0.5350(17) -0.2199(16) 0.5396(7) 0.141(5) Uani 0.446(19) D U 2
N1A N 0.81079(11) 0.08902(10) 0.07291(11) 0.0291(3) Uani 1.000000 . . .
N2A N 0.77256(12) -0.05649(11) 0.04918(11) 0.0323(3) Uani 1.000000 . . .
C1A C 0.74561(14) 0.26664(12) 0.00690(14) 0.0284(4) Uani 1.000000 . . .
H1Aa H 0.67090(14) 0.25895(12) 0.07144(14) 0.0341(4) Uiso 1.000000 R . .
H1Ab H 0.73645(14) 0.23856(12) -0.04507(14) 0.0341(4) Uiso 1.000000 R . .
C2A C 0.83509(14) 0.19996(12) 0.04382(14) 0.0284(4) Uani 1.000000 . . .
H2Aa H 0.83275(14) 0.21591(12) 0.10777(14) 0.0341(4) Uiso 1.000000 R . .
H2Ab H 0.91288(14) 0.21676(12) -0.01597(14) 0.0341(4) Uiso 1.000000 R . .
C3A C 0.74090(14) 0.02751(13) 0.17584(13) 0.0293(4) Uani 1.000000 . . .
C4A C 0.69732(15) 0.04261(14) 0.27861(14) 0.0352(4) Uani 1.000000 . . .
H4A H 0.71403(15) 0.10381(14) 0.28825(14) 0.0423(5) Uiso 1.000000 R . .
C5A C 0.62871(16) -0.03599(15) 0.36551(15) 0.0394(4) Uani 1.000000 . . .
H5A H 0.59698(16) -0.02876(15) 0.43699(15) 0.0473(5) Uiso 1.000000 R . .
C6A C 0.60460(15) -0.12622(14) 0.35104(15) 0.0381(4) Uani 1.000000 . . .
C7A C 0.65039(14) -0.14210(14) 0.24905(14) 0.0350(4) Uani 1.000000 . . .
H7A H 0.63567(14) -0.20456(14) 0.24025(14) 0.0419(5) Uiso 1.000000 R . .
C8A C 0.71899(14) -0.06276(13) 0.15973(14) 0.0306(4) Uani 1.000000 . . .
C9A C 0.52498(19) -0.20516(17) 0.44838(18) 0.0537(6) Uani 1.000000 D . .
C10A C 0.82463(14) 0.03498(13) 0.00119(14) 0.0293(4) Uani 1.000000 . . .
C11A C 0.89040(14) 0.07841(13) -0.11816(14) 0.0306(4) Uani 1.000000 . . .
C12A C 0.83832(17) 0.08580(15) -0.18720(15) 0.0398(4) Uani 1.000000 . . .
H12A H 0.76184(17) 0.06171(15) -0.15759(15) 0.0477(5) Uiso 1.000000 R . .
C13A C 0.89816(19) 0.12851(16) -0.29977(16) 0.0495(5) Uani 1.000000 . . .
H13A H 0.86209(19) 0.13502(16) -0.34695(16) 0.0594(6) Uiso 1.000000 R . .
C14A C 1.01043(19) 0.16142(16) -0.34262(16) 0.0501(5) Uani 1.000000 . . .
H14A H 1.05117(19) 0.19079(16) -0.41937(16) 0.0602(6) Uiso 1.000000 R . .
C15A C 1.06343(17) 0.15195(15) -0.27497(16) 0.0440(5) Uani 1.000000 . . .
H15A H 1.14121(17) 0.17283(15) -0.30523(16) 0.0528(6) Uiso 1.000000 R . .
C16A C 1.00370(15) 0.11211(14) -0.16306(15) 0.0368(4) Uani 1.000000 . . .
H16A H 1.03984(15) 0.10762(14) -0.11643(15) 0.0441(5) Uiso 1.000000 R . .
F1B F 0.78421(13) 0.43175(14) 0.51826(10) 0.0914(6) Uani 1.000000 D U .
F2B F 0.62170(10) 0.50435(11) 0.57093(8) 0.0601(4) Uani 1.000000 D U .
F3B F 0.77322(15) 0.59398(15) 0.50214(10) 0.1011(6) Uani 1.000000 D U .
N1B N 0.79120(11) 0.58976(10) 0.06211(10) 0.0255(3) Uani 1.000000 . . .
N2B N 0.90570(11) 0.67858(11) 0.08846(11) 0.0291(3) Uani 1.000000 . . .
C1B C 0.79379(15) 0.42523(13) 0.02381(14) 0.0289(4) Uani 1.000000 . . .
H1Ba H 0.75317(15) 0.38453(13) 0.10154(14) 0.0347(4) Uiso 1.000000 R . .
H1Bb H 0.87696(15) 0.42307(13) 0.00546(14) 0.0347(4) Uiso 1.000000 R . .
C2B C 0.75233(14) 0.53825(12) 0.00733(14) 0.0279(4) Uani 1.000000 . . .
H2Ba H 0.66745(14) 0.53986(12) 0.03757(14) 0.0335(4) Uiso 1.000000 R . .
H2Bb H 0.78271(14) 0.57620(12) -0.07180(14) 0.0335(4) Uiso 1.000000 R . .
C3B C 0.75347(13) 0.56556(12) 0.17419(13) 0.0250(3) Uani 1.000000 . . .
C4B C 0.66461(14) 0.50251(13) 0.26209(14) 0.0322(4) Uani 1.000000 . . .
H4B H 0.61259(14) 0.46900(13) 0.25156(14) 0.0386(5) Uiso 1.000000 R . .
C5B C 0.65580(15) 0.49110(14) 0.36516(14) 0.0337(4) Uani 1.000000 . . .
H5B H 0.59689(15) 0.44804(14) 0.42718(14) 0.0404(5) Uiso 1.000000 R . .
C6B C 0.73187(14) 0.54165(14) 0.38028(13) 0.0329(4) Uani 1.000000 . . .
C7B C 0.81655(14) 0.60772(13) 0.29340(13) 0.0311(4) Uani 1.000000 . . .
H7B H 0.86632(14) 0.64329(13) 0.30464(13) 0.0373(5) Uiso 1.000000 R . .
C8B C 0.82670(13) 0.62058(13) 0.18856(13) 0.0267(4) Uani 1.000000 . . .
C9B C 0.72662(17) 0.51908(17) 0.49167(15) 0.0459(5) Uani 1.000000 D . .
C10B C 0.88255(13) 0.65713(12) 0.01578(13) 0.0256(3) Uani 1.000000 . . .
C11B C 0.94992(13) 0.70198(13) -0.10358(13) 0.0267(4) Uani 1.000000 . . .
C12B C 0.95203(16) 0.80972(14) -0.14913(14) 0.0370(4) Uani 1.000000 . . .
H12B H 0.90446(16) 0.85275(14) -0.10557(14) 0.0444(5) Uiso 1.000000 R . .
C13B C 1.02331(18) 0.85462(16) -0.25791(16) 0.0460(5) Uani 1.000000 . . .
H13B H 1.02451(18) 0.92845(16) -0.28870(16) 0.0552(6) Uiso 1.000000 R . .
C14B C 1.09277(17) 0.79271(17) -0.32204(15) 0.0449(5) Uani 1.000000 . . .
H14B H 1.14192(17) 0.82390(17) -0.39657(15) 0.0538(6) Uiso 1.000000 R . .
C15B C 1.09044(15) 0.68517(16) -0.27728(15) 0.0404(5) Uani 1.000000 . . .
H15B H 1.13780(15) 0.64242(16) -0.32127(15) 0.0484(5) Uiso 1.000000 R . .
C16B C 1.01929(14) 0.63968(14) -0.16854(14) 0.0316(4) Uani 1.000000 . . .
H16B H 1.01777(14) 0.56579(14) -0.13816(14) 0.0379(5) Uiso 1.000000 R . .
F1C F 0.7253(5) 0.9514(4) -0.2834(4) 0.0835(15) Uani 0.732(12) D U 1
F2C F 0.7608(7) 0.9612(4) -0.4436(3) 0.111(2) Uani 0.732(12) D U 1
F3C F 0.5893(3) 0.9454(3) -0.3218(9) 0.131(3) Uani 0.732(12) D U 1
F4C F 0.772(2) 0.9638(11) -0.339(3) 0.181(11) Uani 0.268(12) D U 2
F5C F 0.688(3) 0.9598(10) -0.4296(15) 0.131(8) Uani 0.268(12) D U 2
F6C F 0.5964(14) 0.9383(11) -0.2704(12) 0.152(9) Uani 0.268(12) D U 2
N1C N 0.73007(12) 0.47814(11) -0.23992(11) 0.0302(3) Uani 1.000000 . . .
N2C N 0.55076(13) 0.54362(12) -0.18694(12) 0.0364(4) Uani 1.000000 . . .
C1C C 0.86508(14) 0.40027(13) -0.15575(13) 0.0288(4) Uani 1.000000 . . .
H1Ca H 0.89987(14) 0.46880(13) -0.17540(13) 0.0346(4) Uiso 1.000000 R . .
H1Cb H 0.92549(14) 0.34629(13) -0.15687(13) 0.0346(4) Uiso 1.000000 R . .
C2C C 0.82275(14) 0.40239(14) -0.24056(13) 0.0313(4) Uani 1.000000 . . .
H2Ca H 0.79498(14) 0.33190(14) -0.22533(13) 0.0376(5) Uiso 1.000000 R . .
H2Cb H 0.88737(14) 0.42062(14) -0.31404(13) 0.0376(5) Uiso 1.000000 R . .
C3C C 0.74216(15) 0.58526(13) -0.27043(13) 0.0303(4) Uani 1.000000 . . .
C4C C 0.83810(16) 0.64916(14) -0.32124(14) 0.0360(4) Uani 1.000000 . . .
H4C H 0.91347(16) 0.62085(14) -0.34121(14) 0.0432(5) Uiso 1.000000 R . .
C5C C 0.81938(17) 0.75544(15) -0.34149(15) 0.0416(5) Uani 1.000000 . . .
H5C H 0.88292(17) 0.80154(15) -0.37501(15) 0.0499(6) Uiso 1.000000 R . .
C6C C 0.70757(18) 0.79654(15) -0.31324(16) 0.0428(5) Uani 1.000000 . . .
C7C C 0.61251(17) 0.73252(15) -0.26183(15) 0.0411(5) Uani 1.000000 . . .
H7C H 0.53732(17) 0.76115(15) -0.24294(15) 0.0494(5) Uiso 1.000000 R . .
C8C C 0.62973(15) 0.62479(14) -0.23840(14) 0.0340(4) Uani 1.000000 . . .
C9C C 0.6944(2) 0.91274(18) -0.3404(2) 0.0597(6) Uani 1.000000 D . .
C10C C 0.61380(15) 0.45793(14) -0.18885(13) 0.0318(4) Uani 1.000000 . . .
C11C C 0.56726(15) 0.35120(14) -0.14453(15) 0.0345(4) Uani 1.000000 . . .
C12C C 0.59520(17) 0.28618(15) -0.21068(17) 0.0442(5) Uani 1.000000 . . .
H12C H 0.64703(17) 0.30991(15) -0.28558(17) 0.0530(6) Uiso 1.000000 R . .
C13C C 0.54770(19) 0.18718(17) -0.1676(2) 0.0543(6) Uani 1.000000 . . .
H13C H 0.56787(19) 0.14279(17) -0.2127(2) 0.0652(7) Uiso 1.000000 R . .
C14C C 0.4709(2) 0.15276(18) -0.0589(2) 0.0603(6) Uani 1.000000 . . .
H14C H 0.4370(2) 0.08542(18) -0.0299(2) 0.0723(8) Uiso 1.000000 R . .
C15C C 0.44354(19) 0.21629(18) 0.00724(19) 0.0562(6) Uani 1.000000 . . .
H15C H 0.39112(19) 0.19233(18) 0.08190(19) 0.0675(7) Uiso 1.000000 R . .
C16C C 0.49208(15) 0.31489(16) -0.03454(16) 0.0419(5) Uani 1.000000 . . .
H16C H 0.47410(15) 0.35770(16) 0.01182(16) 0.0503(6) Uiso 1.000000 R . .

loop_
_atom_site_aniso_label
_atom_site_aniso_U_11
_atom_site_aniso_U_22
_atom_site_aniso_U_33
_atom_site_aniso_U_12
_atom_site_aniso_U_13
_atom_site_aniso_U_23
N1 0.0316(7) 0.0247(7) 0.0258(7) -0.0034(6) -0.0125(6) -0.0077(6)
F1A 0.131(4) 0.099(4) 0.060(4) -0.019(3) -0.049(4) 0.039(3)
F2A 0.159(6) 0.089(5) 0.056(3) -0.094(5) -0.016(3) 0.003(3)
F3A 0.107(6) 0.053(3) 0.085(5) -0.014(4) 0.056(4) -0.015(3)
F4A 0.094(4) 0.025(2) 0.077(6) -0.002(3) 0.039(4) 0.002(2)
F5A 0.032(3) 0.087(7) 0.141(9) 0.000(3) 0.018(4) 0.038(5)
F6A 0.193(12) 0.165(10) 0.039(3) -0.120(8) -0.031(5) 0.028(5)
N1A 0.0307(8) 0.0244(7) 0.0300(8) -0.0030(6) -0.0116(6) -0.0057(6)
N2A 0.0341(8) 0.0264(8) 0.0333(8) -0.0037(6) -0.0112(7) -0.0077(6)
C1A 0.0288(9) 0.0261(9) 0.0298(9) -0.0047(7) -0.0112(7) -0.0070(7)
C2A 0.0310(9) 0.0235(8) 0.0310(9) -0.0050(7) -0.0128(7) -0.0066(7)
C3A 0.0273(9) 0.0267(9) 0.0304(9) -0.0019(7) -0.0108(7) -0.0051(7)
C4A 0.0376(10) 0.0313(10) 0.0348(10) -0.0015(8) -0.0121(8) -0.0109(8)
C5A 0.0390(10) 0.0400(11) 0.0307(10) -0.0007(8) -0.0084(8) -0.0082(8)
C6A 0.0346(10) 0.0320(10) 0.0352(10) -0.0019(8) -0.0097(8) -0.0007(8)
C7A 0.0326(9) 0.0261(9) 0.0385(10) -0.0037(7) -0.0111(8) -0.0040(8)
C8A 0.0282(9) 0.0277(9) 0.0327(9) -0.0008(7) -0.0117(8) -0.0061(7)
C9A 0.0564(14) 0.0410(13) 0.0419(13) -0.0064(11) -0.0066(11) -0.0021(10)
C10A 0.0293(9) 0.0265(9) 0.0327(9) 0.0002(7) -0.0131(7) -0.0094(7)
C11A 0.0339(9) 0.0240(9) 0.0321(9) -0.0015(7) -0.0113(8) -0.0091(7)
C12A 0.0437(11) 0.0381(11) 0.0385(11) -0.0026(8) -0.0167(9) -0.0123(9)
C13A 0.0661(14) 0.0492(13) 0.0361(11) -0.0029(11) -0.0242(11) -0.0112(10)
C14A 0.0652(14) 0.0384(11) 0.0308(10) -0.0061(10) -0.0065(10) -0.0071(9)
C15A 0.0423(11) 0.0377(11) 0.0408(11) -0.0050(9) -0.0045(9) -0.0138(9)
C16A 0.0360(10) 0.0342(10) 0.0352(10) -0.0024(8) -0.0101(8) -0.0099(8)
F1B 0.0858(11) 0.1348(14) 0.0431(8) 0.0488(10) -0.0355(8) -0.0219(8)
F2B 0.0501(7) 0.0891(10) 0.0253(6) -0.0028(7) -0.0044(5) -0.0124(6)
F3B 0.1333(14) 0.1426(15) 0.0350(7) -0.0793(12) -0.0251(8) -0.0171(8)
N1B 0.0264(7) 0.0264(7) 0.0255(7) -0.0025(6) -0.0106(6) -0.0091(6)
N2B 0.0297(7) 0.0310(8) 0.0268(7) -0.0061(6) -0.0101(6) -0.0087(6)
C1B 0.0355(9) 0.0269(9) 0.0304(9) 0.0002(7) -0.0183(8) -0.0096(7)
C2B 0.0309(9) 0.0283(9) 0.0310(9) -0.0006(7) -0.0171(7) -0.0108(7)
C3B 0.0245(8) 0.0248(8) 0.0273(8) 0.0014(6) -0.0108(7) -0.0104(7)
C4B 0.0272(9) 0.0328(10) 0.0351(10) -0.0060(7) -0.0097(8) -0.0104(8)
C5B 0.0302(9) 0.0350(10) 0.0282(9) -0.0057(7) -0.0054(7) -0.0070(8)
C6B 0.0318(9) 0.0390(10) 0.0250(9) 0.0004(8) -0.0086(7) -0.0107(8)
C7B 0.0324(9) 0.0354(10) 0.0294(9) -0.0038(7) -0.0126(8) -0.0134(8)
C8B 0.0253(8) 0.0272(9) 0.0280(9) -0.0009(7) -0.0092(7) -0.0108(7)
C9B 0.0427(11) 0.0603(14) 0.0299(10) -0.0063(10) -0.0106(9) -0.0114(10)
C10B 0.0257(8) 0.0225(8) 0.0289(9) 0.0009(6) -0.0108(7) -0.0093(7)
C11B 0.0268(8) 0.0301(9) 0.0258(8) -0.0019(7) -0.0119(7) -0.0095(7)
C12B 0.0446(11) 0.0296(10) 0.0343(10) 0.0000(8) -0.0142(9) -0.0098(8)
C13B 0.0554(12) 0.0362(11) 0.0368(11) -0.0064(9) -0.0154(10) -0.0018(9)
C14B 0.0421(11) 0.0535(13) 0.0271(10) -0.0096(9) -0.0074(8) -0.0031(9)
C15B 0.0341(10) 0.0514(12) 0.0331(10) 0.0028(9) -0.0086(8) -0.0182(9)
C16B 0.0314(9) 0.0321(10) 0.0324(9) 0.0002(7) -0.0134(8) -0.0112(8)
F1C 0.143(4) 0.0382(17) 0.103(3) -0.0049(18) -0.076(2) -0.0246(15)
F2C 0.172(5) 0.0458(15) 0.066(2) 0.006(3) -0.028(2) 0.0117(14)
F3C 0.081(3) 0.0361(16) 0.280(8) 0.0087(16) -0.103(4) -0.016(3)
F4C 0.179(15) 0.049(5) 0.40(3) -0.014(8) -0.222(19) -0.025(14)
F5C 0.26(2) 0.050(5) 0.153(14) 0.029(12) -0.174(16) -0.013(8)
F6C 0.22(2) 0.081(7) 0.124(9) 0.079(9) -0.060(8) -0.035(6)
N1C 0.0335(8) 0.0325(8) 0.0272(7) -0.0019(6) -0.0154(6) -0.0075(6)
N2C 0.0366(8) 0.0378(9) 0.0372(9) -0.0018(7) -0.0176(7) -0.0105(7)
C1C 0.0296(9) 0.0282(9) 0.0290(9) -0.0026(7) -0.0129(7) -0.0069(7)
C2C 0.0333(9) 0.0345(10) 0.0278(9) 0.0006(7) -0.0122(7) -0.0121(7)
C3C 0.0383(10) 0.0339(10) 0.0233(8) -0.0037(8) -0.0165(8) -0.0076(7)
C4C 0.0394(10) 0.0386(10) 0.0306(9) -0.0051(8) -0.0171(8) -0.0052(8)
C5C 0.0518(12) 0.0405(11) 0.0367(10) -0.0111(9) -0.0236(9) -0.0049(9)
C6C 0.0600(13) 0.0343(11) 0.0438(11) -0.0003(9) -0.0314(10) -0.0100(9)
C7C 0.0479(12) 0.0385(11) 0.0445(11) 0.0037(9) -0.0263(10) -0.0134(9)
C8C 0.0386(10) 0.0383(10) 0.0307(9) -0.0005(8) -0.0189(8) -0.0106(8)
C9C 0.0744(18) 0.0391(13) 0.0720(18) -0.0021(12) -0.0392(15) -0.0115(13)
C10C 0.0347(10) 0.0372(10) 0.0272(9) -0.0018(8) -0.0162(8) -0.0087(8)
C11C 0.0324(9) 0.0371(10) 0.0380(10) -0.0022(8) -0.0210(8) -0.0064(8)
C12C 0.0498(12) 0.0430(12) 0.0464(12) -0.0088(9) -0.0250(10) -0.0109(9)
C13C 0.0594(14) 0.0448(13) 0.0735(16) -0.0055(11) -0.0386(13) -0.0182(12)
C14C 0.0603(15) 0.0436(13) 0.0762(17) -0.0175(11) -0.0376(14) 0.0032(12)
C15C 0.0484(13) 0.0549(14) 0.0516(13) -0.0126(11) -0.0184(11) 0.0028(11)
C16C 0.0358(10) 0.0462(12) 0.0402(11) 0.0002(9) -0.0179(9) -0.0058(9)

loop_
_atom_type_symbol
_atom_type_scat_dispersion_real
_atom_type_scat_dispersion_imag
_atom_type_scat_Cromer_Mann_a1
_atom_type_scat_Cromer_Mann_a2
_atom_type_scat_Cromer_Mann_a3
_atom_type_scat_Cromer_Mann_a4
_atom_type_scat_Cromer_Mann_b1
_atom_type_scat_Cromer_Mann_b2
_atom_type_scat_Cromer_Mann_b3
_atom_type_scat_Cromer_Mann_b4
_atom_type_scat_Cromer_Mann_c
_atom_type_scat_source
_atom_type_scat_dispersion_source
H 0.00000 0.00000 0.49300 0.32291 0.14019 0.04081 10.51090 26.12570 3.14236 57.79970 0.0030380000826 'International Tables Volume C Table 6.1.1.4 (pp. 500-502)' 'Henke, Gullikson and Davis, At. Data and Nucl. Data Tables, 1993, 54, 2'
C 0.00347 0.00161 2.31000 1.02000 1.58860 0.86500 20.84390 10.20750 0.56870 51.65120 0.215599998832 'International Tables Volume C Table 6.1.1.4 (pp. 500-502)' 'Henke, Gullikson and Davis, At. Data and Nucl. Data Tables, 1993, 54, 2'
F 0.01794 0.01033 3.53920 2.64120 1.51700 1.02430 10.28250 4.29440 0.26150 26.14760 0.277599990368 'International Tables Volume C Table 6.1.1.4 (pp. 500-502)' 'Henke, Gullikson and Davis, At. Data and Nucl. Data Tables, 1993, 54, 2'
N 0.00653 0.00323 12.21260 3.13220 2.01250 1.16630 0.00570 9.89330 28.99750 0.58260 -11.5290002823 'International Tables Volume C Table 6.1.1.4 (pp. 500-502)' 'Henke, Gullikson and Davis, At. Data and Nucl. Data Tables, 1993, 54, 2'

loop_
_geom_angle_atom_site_label_1
_geom_angle_atom_site_label_2
_geom_angle_atom_site_label_3
_geom_angle
C1B N1 C1A 112.44(12)
C1C N1 C1A 113.00(13)
C1C N1 C1B 112.36(13)
C3A N1A C2A 125.47(14)
C10A N1A C2A 126.08(14)
C10A N1A C3A 106.16(13)
C10A N2A C8A 104.26(14)
C2A C1A N1 115.10(13)
C1A C2A N1A 109.69(13)
C4A C3A N1A 131.76(16)
C8A C3A N1A 105.37(14)
C8A C3A C4A 122.86(16)
C5A C4A C3A 116.42(17)
C6A C5A C4A 121.63(17)
C7A C6A C5A 121.77(17)
C9A C6A C5A 118.32(18)
C9A C6A C7A 119.89(18)
C8A C7A C6A 117.46(17)
C3A C8A N2A 110.52(14)
C7A C8A N2A 129.65(16)
C7A C8A C3A 119.83(16)
F2A C9A F1A 101.2(5)
F3A C9A F1A 106.1(5)
F3A C9A F2A 109.3(6)
F5A C9A F4A 100.7(8)
F6A C9A F4A 108.8(8)
F6A C9A F5A 103.1(7)
N2A C10A N1A 113.67(15)
C11A C10A N1A 122.08(15)
C11A C10A N2A 124.24(15)
C12A C11A C10A 119.23(16)
C16A C11A C10A 121.47(15)
C16A C11A C12A 119.30(16)
C13A C12A C11A 120.05(18)
C14A C13A C12A 119.70(19)
C15A C14A C13A 120.54(18)
C16A C15A C14A 120.06(19)
C15A C16A C11A 120.30(18)
C3B N1B C2B 125.03(13)
C10B N1B C2B 127.91(13)
C10B N1B C3B 106.29(13)
C10B N2B C8B 104.55(13)
C2B C1B N1 110.89(13)
C1B C2B N1B 110.14(12)
C4B C3B N1B 132.50(15)
C8B C3B N1B 105.20(13)
C8B C3B C4B 122.30(15)
C5B C4B C3B 116.77(16)
C6B C5B C4B 121.38(16)
C7B C6B C5B 121.70(16)
C9B C6B C5B 119.59(16)
C9B C6B C7B 118.60(16)
C8B C7B C6B 117.81(16)
C3B C8B N2B 110.59(14)
C7B C8B N2B 129.43(15)
C7B C8B C3B 119.89(15)
F2B C9B F1B 105.05(16)
F3B C9B F1B 105.20(18)
F3B C9B F2B 106.34(17)
C6B C9B F1B 111.99(16)
C6B C9B F2B 114.38(16)
C6B C9B F3B 113.12(17)
N2B C10B N1B 113.34(14)
C11B C10B N1B 124.39(14)
C11B C10B N2B 122.27(14)
C12B C11B C10B 118.73(14)
C16B C11B C10B 121.57(15)
C16B C11B C12B 119.40(15)
C13B C12B C11B 120.11(17)
C14B C13B C12B 120.41(18)
C15B C14B C13B 119.74(17)
C16B C15B C14B 120.17(17)
C15B C16B C11B 120.16(17)
C3C N1C C2C 124.91(14)
C10C N1C C2C 127.11(14)
C10C N1C C3C 106.67(14)
C10C N2C C8C 104.70(14)
C2C C1C N1 112.46(13)
C1C C2C N1C 111.65(13)
C4C C3C N1C 132.16(16)
C8C C3C N1C 105.19(15)
C8C C3C C4C 122.65(17)
C5C C4C C3C 117.16(17)
C6C C5C C4C 120.91(18)
C7C C6C C5C 121.61(18)
C9C C6C C5C 117.78(19)
C9C C6C C7C 120.60(19)
C8C C7C C6C 118.22(18)
C3C C8C N2C 110.42(16)
C7C C8C N2C 130.18(17)
C7C C8C C3C 119.39(17)
F2C C9C F1C 104.5(4)
F3C C9C F1C 105.3(4)
F3C C9C F2C 107.6(4)
F5C C9C F4C 104.9(11)
F6C C9C F4C 104.8(13)
F6C C9C F5C 101.6(10)
N2C C10C N1C 112.99(15)
C11C C10C N1C 122.43(15)
C11C C10C N2C 124.56(16)
C12C C11C C10C 121.42(16)
C16C C11C C10C 119.34(17)
C16C C11C C12C 119.23(18)
C13C C12C C11C 120.2(2)
C14C C13C C12C 120.1(2)
C15C C14C C13C 120.0(2)
C16C C15C C14C 120.4(2)
C15C C16C C11C 120.0(2)

loop_
_geom_bond_atom_site_label_1
_geom_bond_atom_site_label_2
_geom_bond_distance
N1 C1A 1.461(2)
N1 C1B 1.462(2)
N1 C1C 1.465(2)
F1A C9A 1.319(6)
F2A C9A 1.303(6)
F3A C9A 1.275(6)
F4A C9A 1.286(7)
F5A C9A 1.330(7)
F6A C9A 1.311(7)
N1A C2A 1.462(2)
N1A C3A 1.385(2)
N1A C10A 1.379(2)
N2A C8A 1.393(2)
N2A C10A 1.317(2)
C1A C2A 1.536(2)
C3A C4A 1.394(2)
C3A C8A 1.401(2)
C4A C5A 1.378(2)
C5A C6A 1.400(3)
C6A C7A 1.386(3)
C6A C9A 1.490(3)
C7A C8A 1.396(2)
C10A C11A 1.477(2)
C11A C12A 1.390(2)
C11A C16A 1.397(2)
C12A C13A 1.393(3)
C13A C14A 1.385(3)
C14A C15A 1.375(3)
C15A C16A 1.381(3)
F1B C9B 1.342(2)
F2B C9B 1.322(2)
F3B C9B 1.329(2)
N1B C2B 1.466(2)
N1B C3B 1.384(2)
N1B C10B 1.378(2)
N2B C8B 1.384(2)
N2B C10B 1.319(2)
C1B C2B 1.524(2)
C3B C4B 1.393(2)
C3B C8B 1.403(2)
C4B C5B 1.380(2)
C5B C6B 1.400(2)
C6B C7B 1.379(2)
C6B C9B 1.487(2)
C7B C8B 1.394(2)
C10B C11B 1.483(2)
C11B C12B 1.387(2)
C11B C16B 1.393(2)
C12B C13B 1.384(3)
C13B C14B 1.382(3)
C14B C15B 1.383(3)
C15B C16B 1.384(2)
F1C C9C 1.309(4)
F2C C9C 1.325(4)
F3C C9C 1.308(4)
F4C C9C 1.307(9)
F5C C9C 1.253(8)
F6C C9C 1.311(10)
N1C C2C 1.462(2)
N1C C3C 1.381(2)
N1C C10C 1.379(2)
N2C C8C 1.388(2)
N2C C10C 1.320(2)
C1C C2C 1.522(2)
C3C C4C 1.388(2)
C3C C8C 1.404(2)
C4C C5C 1.378(3)
C5C C6C 1.406(3)
C6C C7C 1.380(3)
C6C C9C 1.495(3)
C7C C8C 1.393(3)
C10C C11C 1.472(2)
C11C C12C 1.395(3)
C11C C16C 1.394(3)
C12C C13C 1.384(3)
C13C C14C 1.384(3)
C14C C15C 1.379(3)
C15C C16C 1.386(3)

loop_
_restr_equal_distance_atom_site_label_1
_restr_equal_distance_atom_site_label_2
_restr_equal_distance_site_symmetry_2
_restr_equal_distance_class_id
C9A F1A 1 1
C9A F2A 1 1
C9A F3A 1 1
C9A F4A 1 1
C9A F5A 1 1
C9A F6A 1 1
C9B F1B 1 2
C9B F2B 1 2
C9B F3B 1 2
C9C F1C 1 3
C9C F2C 1 3
C9C F3C 1 3
C9C F4C 1 3
C9C F5C 1 3
C9C F6C 1 3

loop_
_restr_equal_distance_class_class_id
_restr_equal_distance_class_target_weight_param
_restr_equal_distance_class_average
_restr_equal_distance_class_esd
_restr_equal_distance_class_diff_max
1 0.0100 1.3039 0.0188 0.0294
2 0.0100 1.3309 0.0079 0.0106
3 0.0100 1.3021 0.0226 0.0487
